data_4030766
loop_
_publ_author_name
'Lenormand, Hugo'
'Corc\'e, Vincent'
'Sorin, Geoffroy'
'Chhun, Christine'
'Chamoreau, Lise-Marie'
'Krim, Lahouari'
'Zins, Emilie-Laure'
'Goddard, Jean-Philippe'
'Fensterbank, Louis'

_publ_section_title
;
 Versatile Access to Martin's Spirosilanes and Their Hypervalent
 Derivatives.
;
_journal_issue 6
_journal_name_full 'The Journal of organic chemistry'
_journal_page_first 3280
_journal_page_last 3288
_journal_paper_doi 10.1021/jo5028497
_journal_volume 80
_journal_year 2015
_chemical_formula_moiety 'C46 H40 F26 Na2 O12 Si2'
_chemical_formula_sum 'C46 H40 F26 Na2 O12 Si2'
_chemical_formula_weight 1380.94
_space_group_crystal_system triclinic
_space_group_IT_number 2
_space_group_name_Hall '-P 1'
_space_group_name_H-M_alt 'P -1'
_symmetry_space_group_name_Hall '-P 1'
_symmetry_space_group_name_H-M 'P -1'
_atom_sites_solution_hydrogens mixed
_atom_sites_solution_primary direct
_atom_sites_solution_secondary difmap
_audit_creation_method SHELXL
_cell_angle_alpha 76.5950(10)
_cell_angle_beta 87.1180(10)
_cell_angle_gamma 78.9230(10)
_cell_formula_units_Z 1
_cell_length_a 9.7682(2)
_cell_length_b 12.0747(2)
_cell_length_c 12.4636(3)
_cell_measurement_reflns_used 9903
_cell_measurement_temperature 200(1)
_cell_measurement_theta_max 30.51
_cell_measurement_theta_min 2.50
_cell_volume 1403.34(5)
_computing_cell_refinement 'Bruker SAINT'
_computing_data_collection 'Bruker APEX2'
_computing_data_reduction 'Bruker SAINT'
_computing_publication_material 'WinGX publication routines (Farrugia, 1999)'
_computing_structure_refinement 'SHELXL-2013 (Sheldrick, 2013)'
_computing_structure_solution 'SIR92 (Giacovazzo et al, 1993)'
_diffrn_ambient_temperature 200(1)
_diffrn_detector_area_resol_mean 8.3333
_diffrn_measured_fraction_theta_full 0.999
_diffrn_measured_fraction_theta_max 0.998
_diffrn_measurement_device_type 'Bruker APEX-II CCD'
_diffrn_measurement_method '\f and \w scans'
_diffrn_radiation_monochromator 'curved graphite'
_diffrn_radiation_source 'fine-focus sealed tube'
_diffrn_radiation_type MoK\a
_diffrn_radiation_wavelength 0.71073
_diffrn_reflns_av_R_equivalents 0.0140
_diffrn_reflns_av_unetI/netI 0.0117
_diffrn_reflns_Laue_measured_fraction_full 0.999
_diffrn_reflns_Laue_measured_fraction_max 0.998
_diffrn_reflns_limit_h_max 13
_diffrn_reflns_limit_h_min -13
_diffrn_reflns_limit_k_max 17
_diffrn_reflns_limit_k_min -17
_diffrn_reflns_limit_l_max 17
_diffrn_reflns_limit_l_min -17
_diffrn_reflns_number 30730
_diffrn_reflns_point_group_measured_fraction_full 0.999
_diffrn_reflns_point_group_measured_fraction_max 0.998
_diffrn_reflns_theta_full 25.242
_diffrn_reflns_theta_max 30.538
_diffrn_reflns_theta_min 1.680
_exptl_absorpt_coefficient_mu 0.223
_exptl_absorpt_correction_T_max 0.862
_exptl_absorpt_correction_T_min 0.804
_exptl_absorpt_correction_type multi-scan
_exptl_absorpt_process_details
; 
R.H. Blessing, Acta Cryst. (1995), A51, 33-38
;
_exptl_crystal_colour colourless
_exptl_crystal_density_diffrn 1.634
_exptl_crystal_density_method 'not measured'
_exptl_crystal_description prism
_exptl_crystal_F_000 696
_exptl_crystal_size_max 0.3
_exptl_crystal_size_mid 0.3
_exptl_crystal_size_min 0.1
_refine_diff_density_max 0.540
_refine_diff_density_min -0.465
_refine_diff_density_rms 0.155
_refine_ls_extinction_method none
_refine_ls_goodness_of_fit_ref 1.060
_refine_ls_hydrogen_treatment constr
_refine_ls_matrix_type full
_refine_ls_number_parameters 401
_refine_ls_number_reflns 8555
_refine_ls_number_restraints 0
_refine_ls_restrained_S_all 1.060
_refine_ls_R_factor_all 0.0403
_refine_ls_R_factor_gt 0.0341
_refine_ls_shift/su_max 0.001
_refine_ls_shift/su_mean 0.000
_refine_ls_structure_factor_coef Fsqd
_refine_ls_weighting_details 'w=1/[\s^2^(Fo^2^)+(0.0733P)^2^+0.4173P] where P=(Fo^2^+2Fc^2^)/3'
_refine_ls_weighting_scheme calc
_refine_ls_wR_factor_gt 0.1047
_refine_ls_wR_factor_ref 0.1183
_reflns_number_gt 7747
_reflns_number_total 8555
_reflns_threshold_expression 'I > 2\s(I)'
_cod_data_source_file jo5028497_si_001.cif
_cod_data_source_block jp1908
_cod_depositor_comments
;
Adding full bibliography for 4030763--4030766.cif.

2024-02-02
Z value and formula fixed to values more according to usual
chemical conventions.                 miguel
;
_cod_original_formula_sum 'C23 H20 F13 Na O6 Si'
_cod_original_formula_weight 690.47
_cod_original_formula_moiety 'C20 H12 F13 O4 Si, C3 H6 O, H2 O, Na'
_cod_original_formula_units_Z 2
_cod_database_code 4030766
_shelx_space_group_comment
;
The symmetry employed for this shelxl refinement is uniquely defined
by the following loop, which should always be used as a source of
symmetry information in preference to the above space-group names.
They are only intended as comments.
;

loop_
_space_group_symop_operation_xyz
'x, y, z'
'-x, -y, -z'

loop_
_atom_site_label
_atom_site_type_symbol
_atom_site_fract_x
_atom_site_fract_y
_atom_site_fract_z
_atom_site_U_iso_or_equiv
_atom_site_adp_type
_atom_site_occupancy
_atom_site_site_symmetry_order
_atom_site_calc_flag
_atom_site_refinement_flags_posn
_atom_site_refinement_flags_adp
Si1 Si 0.68630(3) 0.78583(2) 0.11254(2) 0.01618(7) Uani 1 1 d . .
Na1 Na 0.67118(5) 1.06565(4) -0.00178(4) 0.02977(11) Uani 1 1 d . .
F1 F 0.55454(7) 0.89512(5) 0.07799(5) 0.02336(13) Uani 1 1 d . .
F2 F 0.45458(10) 0.85202(7) 0.34240(8) 0.0431(2) Uani 1 1 d . .
F3 F 0.36207(8) 0.70151(9) 0.36078(7) 0.03962(19) Uani 1 1 d . .
F4 F 0.49366(10) 0.71466(9) 0.48791(7) 0.0426(2) Uani 1 1 d . .
F5 F 0.74639(9) 0.50349(7) 0.30622(8) 0.0413(2) Uani 1 1 d . .
F6 F 0.52852(10) 0.50332(7) 0.33404(8) 0.04017(19) Uani 1 1 d . .
F7 F 0.65633(11) 0.51235(8) 0.46589(7) 0.0439(2) Uani 1 1 d . .
F8 F 1.04955(8) 0.72211(7) 0.02500(8) 0.0402(2) Uani 1 1 d . .
F9 F 1.05216(8) 0.89795(7) -0.05906(8) 0.03771(18) Uani 1 1 d . .
F10 F 1.07393(9) 0.76515(9) -0.15112(8) 0.0453(2) Uani 1 1 d . .
F11 F 0.82084(10) 1.01530(6) -0.18112(7) 0.03779(19) Uani 1 1 d . .
F12 F 0.84847(12) 0.88187(8) -0.27240(6) 0.0471(2) Uani 1 1 d . .
F13 F 0.65687(9) 0.92301(8) -0.18639(8) 0.0427(2) Uani 1 1 d . .
O1 O 0.96645(11) 0.75206(12) 0.54118(8) 0.0433(3) Uani 1 1 d . .
O2 O 0.57480(8) 0.70790(7) 0.20772(6) 0.02058(14) Uani 1 1 d . .
O3 O 0.80447(10) 0.46077(8) -0.19534(8) 0.03059(18) Uani 1 1 d . .
O4 O 0.79268(8) 0.86814(6) 0.01397(6) 0.01864(14) Uani 1 1 d . .
O5 O 0.65547(14) 1.08979(13) 0.17214(11) 0.0546(3) Uani 1 1 d . .
O6 O 0.68560(10) 1.24305(8) -0.10824(9) 0.0345(2) Uani 1 1 d . .
H6A H 0.7408 1.2953 -0.1333 0.041 Uiso 1 1 d R U
H6B H 0.6137 1.2724 -0.1535 0.041 Uiso 1 1 d R U
C1 C 0.78894(11) 0.78614(9) 0.23498(8) 0.01935(17) Uani 1 1 d . .
C2 C 0.73466(11) 0.73064(9) 0.33462(8) 0.02124(18) Uani 1 1 d . .
C3 C 0.79446(13) 0.72054(11) 0.43567(9) 0.0281(2) Uani 1 1 d . .
H3 H 0.7548 0.6827 0.5020 0.034 Uiso 1 1 calc R U
C4 C 0.91402(13) 0.76700(12) 0.43815(9) 0.0289(2) Uani 1 1 d . .
C5 C 0.97155(13) 0.82278(11) 0.34077(10) 0.0282(2) Uani 1 1 d . .
H5 H 1.0530 0.8544 0.3427 0.034 Uiso 1 1 calc R U
C6 C 0.90855(11) 0.83182(10) 0.24057(9) 0.0235(2) Uani 1 1 d . .
H6C H 0.9480 0.8700 0.1743 0.028 Uiso 1 1 calc R U
C7 C 1.09002(17) 0.7940(2) 0.55023(13) 0.0513(4) Uani 1 1 d . .
H7A H 1.1654 0.7557 0.5091 0.077 Uiso 1 1 calc R U
H7B H 1.1160 0.7774 0.6280 0.077 Uiso 1 1 calc R U
H7C H 1.0743 0.8778 0.5199 0.077 Uiso 1 1 calc R U
C8 C 0.60594(11) 0.68237(9) 0.31861(8) 0.01999(18) Uani 1 1 d . .
C9 C 0.47810(13) 0.73739(11) 0.37859(10) 0.0278(2) Uani 1 1 d . .
C10 C 0.63359(13) 0.54921(10) 0.35767(10) 0.0282(2) Uani 1 1 d . .
C11 C 0.71419(10) 0.67857(8) 0.02390(8) 0.01855(17) Uani 1 1 d . .
C12 C 0.79897(10) 0.70680(8) -0.06752(8) 0.01801(17) Uani 1 1 d . .
C13 C 0.83423(11) 0.63742(9) -0.14376(9) 0.02159(18) Uani 1 1 d . .
H13 H 0.8930 0.6587 -0.2051 0.026 Uiso 1 1 calc R U
C14 C 0.78030(11) 0.53588(9) -0.12679(9) 0.02254(19) Uani 1 1 d . .
C15 C 0.69419(12) 0.50521(9) -0.03592(10) 0.0257(2) Uani 1 1 d . .
H15 H 0.6576 0.4360 -0.0254 0.031 Uiso 1 1 calc R U
C16 C 0.66234(12) 0.57526(9) 0.03836(9) 0.02328(19) Uani 1 1 d . .
H16 H 0.6045 0.5533 0.1002 0.028 Uiso 1 1 calc R U
C17 C 0.9070(2) 0.47778(13) -0.27962(14) 0.0483(4) Uani 1 1 d . .
H17A H 0.8782 0.5532 -0.3303 0.072 Uiso 1 1 calc R U
H17B H 0.9170 0.4163 -0.3203 0.072 Uiso 1 1 calc R U
H17C H 0.9966 0.4756 -0.2463 0.072 Uiso 1 1 calc R U
C18 C 0.84749(10) 0.82122(8) -0.07391(8) 0.01745(17) Uani 1 1 d . .
C19 C 1.00767(11) 0.80166(10) -0.06585(10) 0.0258(2) Uani 1 1 d . .
C20 C 0.79455(12) 0.91014(9) -0.18031(9) 0.0241(2) Uani 1 1 d . .
C21 C 0.61704(16) 1.13548(14) 0.24768(14) 0.0404(3) Uani 1 1 d . .
C22 C 0.5586(3) 1.26030(19) 0.2291(2) 0.0731(6) Uani 1 1 d . .
H22A H 0.5485 1.2937 0.1498 0.110 Uiso 1 1 calc R U
H22B H 0.6214 1.2989 0.2602 0.110 Uiso 1 1 calc R U
H22C H 0.4670 1.2713 0.2651 0.110 Uiso 1 1 calc R U
C23 C 0.6280(3) 1.06506(19) 0.36226(17) 0.0659(6) Uani 1 1 d . .
H23A H 0.5344 1.0585 0.3920 0.099 Uiso 1 1 calc R U
H23B H 0.6749 1.1025 0.4078 0.099 Uiso 1 1 calc R U
H23C H 0.6820 0.9876 0.3628 0.099 Uiso 1 1 calc R U

loop_
_atom_site_aniso_label
_atom_site_aniso_U_11
_atom_site_aniso_U_22
_atom_site_aniso_U_33
_atom_site_aniso_U_23
_atom_site_aniso_U_13
_atom_site_aniso_U_12
Si1 0.01777(13) 0.01453(12) 0.01579(12) -0.00102(9) 0.00172(9) -0.00528(9)
Na1 0.0330(2) 0.0203(2) 0.0346(3) -0.00457(18) 0.00031(19) -0.00385(18)
F1 0.0212(3) 0.0193(3) 0.0262(3) -0.0002(2) 0.0011(2) -0.0019(2)
F2 0.0438(5) 0.0278(4) 0.0531(5) -0.0092(4) 0.0120(4) 0.0015(3)
F3 0.0247(3) 0.0556(5) 0.0416(4) -0.0144(4) 0.0110(3) -0.0137(3)
F4 0.0426(5) 0.0618(6) 0.0233(4) -0.0126(4) 0.0102(3) -0.0084(4)
F5 0.0406(4) 0.0254(4) 0.0517(5) -0.0042(3) 0.0130(4) 0.0003(3)
F6 0.0466(5) 0.0291(4) 0.0479(5) -0.0042(3) 0.0062(4) -0.0219(3)
F7 0.0616(6) 0.0339(4) 0.0291(4) 0.0117(3) -0.0014(4) -0.0140(4)
F8 0.0267(4) 0.0352(4) 0.0536(5) 0.0015(4) -0.0141(3) -0.0038(3)
F9 0.0285(4) 0.0331(4) 0.0573(5) -0.0128(4) 0.0042(3) -0.0181(3)
F10 0.0262(4) 0.0620(6) 0.0571(5) -0.0322(5) 0.0183(4) -0.0131(4)
F11 0.0599(5) 0.0190(3) 0.0329(4) 0.0031(3) -0.0001(3) -0.0144(3)
F12 0.0791(7) 0.0383(4) 0.0183(3) -0.0044(3) 0.0105(4) -0.0024(4)
F13 0.0332(4) 0.0411(5) 0.0444(5) 0.0094(4) -0.0133(3) -0.0043(3)
O1 0.0405(5) 0.0723(8) 0.0210(4) -0.0076(4) -0.0047(4) -0.0224(5)
O2 0.0217(3) 0.0230(3) 0.0173(3) -0.0013(3) 0.0027(2) -0.0096(3)
O3 0.0403(5) 0.0235(4) 0.0322(4) -0.0138(3) 0.0067(4) -0.0088(3)
O4 0.0234(3) 0.0164(3) 0.0171(3) -0.0033(2) 0.0047(2) -0.0080(2)
O5 0.0512(7) 0.0718(9) 0.0512(7) -0.0318(6) 0.0103(5) -0.0174(6)
O6 0.0316(4) 0.0276(4) 0.0440(5) 0.0006(4) -0.0105(4) -0.0130(3)
C1 0.0216(4) 0.0187(4) 0.0174(4) -0.0009(3) 0.0012(3) -0.0072(3)
C2 0.0226(4) 0.0222(4) 0.0183(4) -0.0012(3) 0.0018(3) -0.0072(3)
C3 0.0297(5) 0.0358(6) 0.0178(4) -0.0003(4) 0.0005(4) -0.0107(4)
C4 0.0298(5) 0.0381(6) 0.0198(5) -0.0053(4) -0.0026(4) -0.0095(5)
C5 0.0278(5) 0.0349(6) 0.0243(5) -0.0049(4) -0.0016(4) -0.0136(4)
C6 0.0253(5) 0.0259(5) 0.0204(4) -0.0019(4) 0.0012(4) -0.0121(4)
C7 0.0378(7) 0.0926(14) 0.0315(7) -0.0201(8) -0.0047(5) -0.0233(8)
C8 0.0213(4) 0.0198(4) 0.0178(4) -0.0006(3) 0.0048(3) -0.0069(3)
C9 0.0271(5) 0.0314(5) 0.0247(5) -0.0063(4) 0.0073(4) -0.0071(4)
C10 0.0328(5) 0.0221(5) 0.0273(5) 0.0015(4) 0.0053(4) -0.0092(4)
C11 0.0197(4) 0.0163(4) 0.0203(4) -0.0032(3) 0.0025(3) -0.0066(3)
C12 0.0184(4) 0.0156(4) 0.0199(4) -0.0029(3) 0.0017(3) -0.0047(3)
C13 0.0234(4) 0.0192(4) 0.0225(4) -0.0056(3) 0.0046(3) -0.0050(3)
C14 0.0246(5) 0.0179(4) 0.0264(5) -0.0080(4) 0.0004(4) -0.0034(3)
C15 0.0299(5) 0.0193(4) 0.0308(5) -0.0076(4) 0.0044(4) -0.0105(4)
C16 0.0263(5) 0.0198(4) 0.0258(5) -0.0051(4) 0.0054(4) -0.0109(4)
C17 0.0728(11) 0.0327(7) 0.0441(8) -0.0200(6) 0.0269(8) -0.0143(7)
C18 0.0180(4) 0.0165(4) 0.0177(4) -0.0021(3) 0.0032(3) -0.0057(3)
C19 0.0198(4) 0.0252(5) 0.0341(5) -0.0080(4) 0.0039(4) -0.0082(4)
C20 0.0320(5) 0.0200(4) 0.0190(4) -0.0013(3) 0.0029(4) -0.0065(4)
C21 0.0356(7) 0.0447(8) 0.0461(8) -0.0172(6) -0.0017(6) -0.0117(6)
C22 0.0878(16) 0.0479(10) 0.0794(15) -0.0158(10) -0.0185(13) 0.0042(10)
C23 0.0973(17) 0.0539(11) 0.0501(10) -0.0133(8) -0.0049(10) -0.0194(11)

loop_
_atom_type_symbol
_atom_type_description
_atom_type_scat_dispersion_real
_atom_type_scat_dispersion_imag
_atom_type_scat_source
C C 0.0033 0.0016 'International Tables Vol C Tables 4.2.6.8 and 6.1.1.4'
H H 0.0000 0.0000 'International Tables Vol C Tables 4.2.6.8 and 6.1.1.4'
O O 0.0106 0.0060 'International Tables Vol C Tables 4.2.6.8 and 6.1.1.4'
F F 0.0171 0.0103 'International Tables Vol C Tables 4.2.6.8 and 6.1.1.4'
Na Na 0.0362 0.0249 'International Tables Vol C Tables 4.2.6.8 and 6.1.1.4'
Si Si 0.0817 0.0704 'International Tables Vol C Tables 4.2.6.8 and 6.1.1.4'

loop_
_geom_angle_atom_site_label_1
_geom_angle_atom_site_label_2
_geom_angle_atom_site_label_3
_geom_angle
_geom_angle_site_symmetry_1
_geom_angle_site_symmetry_3
F1 Si1 O2 89.81(4) . .
F1 Si1 O4 88.03(3) . .
O2 Si1 O4 177.75(4) . .
F1 Si1 C11 115.80(4) . .
O2 Si1 C11 93.52(4) . .
O4 Si1 C11 86.83(4) . .
F1 Si1 C1 115.83(4) . .
O2 Si1 C1 86.97(4) . .
O4 Si1 C1 94.56(4) . .
C11 Si1 C1 128.37(5) . .
F1 Si1 Na1 47.46(3) . .
O2 Si1 Na1 133.07(3) . .
O4 Si1 Na1 45.19(3) . .
C11 Si1 Na1 119.78(3) . .
C1 Si1 Na1 95.06(3) . .
O5 Na1 O6 104.96(5) . .
O5 Na1 F1 109.57(4) . 2_675
O6 Na1 F1 83.65(3) . 2_675
O5 Na1 O4 104.62(5) . .
O6 Na1 O4 137.15(4) . .
F1 Na1 O4 114.22(3) 2_675 .
O5 Na1 F1 83.65(4) . .
O6 Na1 F1 155.40(4) . .
F1 Na1 F1 71.75(3) 2_675 .
O4 Na1 F1 58.26(2) . .
O5 Na1 F11 152.13(5) . .
O6 Na1 F11 76.77(3) . .
F1 Na1 F11 98.29(3) 2_675 .
O4 Na1 F11 62.74(3) . .
F1 Na1 F11 106.46(3) . .
O5 Na1 F9 72.13(4) . 2_775
O6 Na1 F9 77.13(3) . 2_775
F1 Na1 F9 160.35(3) 2_675 2_775
O4 Na1 F9 83.29(3) . 2_775
F1 Na1 F9 127.36(3) . 2_775
F11 Na1 F9 81.43(3) . 2_775
O5 Na1 Si1 85.45(4) . .
O6 Na1 Si1 168.30(4) . .
F1 Na1 Si1 98.04(2) 2_675 .
O4 Na1 Si1 32.072(18) . .
F1 Na1 Si1 28.809(16) . .
F11 Na1 Si1 91.53(2) . .
F9 Na1 Si1 101.62(2) 2_775 .
O5 Na1 Na1 97.44(4) . 2_675
O6 Na1 Na1 120.88(3) . 2_675
F1 Na1 Na1 37.222(18) 2_675 2_675
O4 Na1 Na1 84.82(2) . 2_675
F1 Na1 Na1 34.528(17) . 2_675
F11 Na1 Na1 105.46(3) . 2_675
F9 Na1 Na1 161.55(3) 2_775 2_675
Si1 Na1 Na1 61.661(13) . 2_675
Si1 F1 Na1 139.52(4) . 2_675
Si1 F1 Na1 103.73(3) . .
Na1 F1 Na1 108.25(3) 2_675 .
C19 F9 Na1 131.25(7) . 2_775
C20 F11 Na1 101.55(6) . .
C4 O1 C7 117.97(11) . .
C8 O2 Si1 118.00(6) . .
C14 O3 C17 117.85(10) . .
C18 O4 Si1 117.20(6) . .
C18 O4 Na1 124.88(6) . .
Si1 O4 Na1 102.74(3) . .
C21 O5 Na1 157.96(14) . .
C6 C1 C2 117.13(9) . .
C6 C1 Si1 129.96(8) . .
C2 C1 Si1 112.91(7) . .
C3 C2 C1 122.66(10) . .
C3 C2 C8 124.68(9) . .
C1 C2 C8 112.65(9) . .
C2 C3 C4 118.67(10) . .
O1 C4 C5 124.91(11) . .
O1 C4 C3 114.61(10) . .
C5 C4 C3 120.48(10) . .
C6 C5 C4 119.41(10) . .
C5 C6 C1 121.66(10) . .
O2 C8 C2 109.46(8) . .
O2 C8 C9 107.65(9) . .
C2 C8 C9 111.12(9) . .
O2 C8 C10 106.85(9) . .
C2 C8 C10 110.78(9) . .
C9 C8 C10 110.83(9) . .
F2 C9 F3 107.00(11) . .
F2 C9 F4 107.35(10) . .
F3 C9 F4 106.64(10) . .
F2 C9 C8 109.88(9) . .
F3 C9 C8 112.37(10) . .
F4 C9 C8 113.27(10) . .
F6 C10 F7 107.37(9) . .
F6 C10 F5 106.56(10) . .
F7 C10 F5 107.32(11) . .
F6 C10 C8 112.23(10) . .
F7 C10 C8 113.22(10) . .
F5 C10 C8 109.81(9) . .
C12 C11 C16 117.47(9) . .
C12 C11 Si1 113.86(7) . .
C16 C11 Si1 128.66(8) . .
C11 C12 C13 123.04(9) . .
C11 C12 C18 112.21(8) . .
C13 C12 C18 124.75(9) . .
C14 C13 C12 117.77(9) . .
O3 C14 C13 124.08(10) . .
O3 C14 C15 115.28(9) . .
C13 C14 C15 120.63(9) . .
C16 C15 C14 120.12(9) . .
C15 C16 C11 120.97(10) . .
O4 C18 C12 109.87(7) . .
O4 C18 C20 107.12(8) . .
C12 C18 C20 110.64(8) . .
O4 C18 C19 107.16(8) . .
C12 C18 C19 110.72(8) . .
C20 C18 C19 111.20(8) . .
F8 C19 F10 107.51(10) . .
F8 C19 F9 106.98(10) . .
F10 C19 F9 107.23(9) . .
F8 C19 C18 109.41(9) . .
F10 C19 C18 113.36(10) . .
F9 C19 C18 112.06(9) . .
F13 C20 F12 107.50(10) . .
F13 C20 F11 106.00(10) . .
F12 C20 F11 107.22(9) . .
F13 C20 C18 109.86(9) . .
F12 C20 C18 114.23(9) . .
F11 C20 C18 111.62(9) . .
O5 C21 C22 121.74(18) . .
O5 C21 C23 119.61(17) . .
C22 C21 C23 118.65(18) . .

loop_
_geom_bond_atom_site_label_1
_geom_bond_atom_site_label_2
_geom_bond_distance
_geom_bond_site_symmetry_2
Si1 F1 1.6502(7) .
Si1 O2 1.7959(7) .
Si1 O4 1.8109(7) .
Si1 C11 1.8627(10) .
Si1 C1 1.8687(10) .
Si1 Na1 3.3264(5) .
Na1 O5 2.2472(14) .
Na1 O6 2.2689(10) .
Na1 F1 2.3641(8) 2_675
Na1 O4 2.4194(9) .
Na1 F1 2.5230(8) .
Na1 F11 2.7319(10) .
Na1 F9 2.9814(9) 2_775
Na1 Na1 3.9610(10) 2_675
F1 Na1 2.3641(8) 2_675
F2 C9 1.3307(15) .
F3 C9 1.3343(14) .
F4 C9 1.3365(14) .
F5 C10 1.3377(14) .
F6 C10 1.3312(15) .
F7 C10 1.3344(14) .
F8 C19 1.3280(15) .
F9 C19 1.3384(13) .
F9 Na1 2.9814(9) 2_775
F10 C19 1.3346(14) .
F11 C20 1.3407(13) .
F12 C20 1.3278(13) .
F13 C20 1.3278(14) .
O1 C4 1.3664(14) .
O1 C7 1.4144(18) .
O2 C8 1.3807(12) .
O3 C14 1.3656(13) .
O3 C17 1.4222(17) .
O4 C18 1.3855(11) .
O5 C21 1.2072(19) .
C1 C6 1.3957(14) .
C1 C2 1.3988(13) .
C2 C3 1.3848(15) .
C2 C8 1.5236(14) .
C3 C4 1.3940(16) .
C4 C5 1.3930(16) .
C5 C6 1.3923(15) .
C8 C9 1.5419(15) .
C8 C10 1.5422(15) .
C11 C12 1.3907(13) .
C11 C16 1.4051(13) .
C12 C13 1.3959(14) .
C12 C18 1.5286(13) .
C13 C14 1.3936(14) .
C14 C15 1.3988(15) .
C15 C16 1.3793(15) .
C18 C20 1.5408(14) .
C18 C19 1.5416(14) .
C21 C22 1.474(3) .
C21 C23 1.480(3) .
